data_7102066
loop_
_publ_author_name
'White, Kimberly N'
'Sen, Indranil'
'Szundi, Istvan'
'Landaverry, Yakira R'
'Bria, Lauren E'
'Konopelski, Joseph P'
'Olmstead, Marilyn M'
'Einarsd\'ottir, Ol\"of'

_publ_section_title
;
 Synthesis and structural characterization of cross-linked
 histidine-phenol Cu(ii) complexes as cytochrome c oxidase active site
 models.
;
_journal_issue 31
_journal_name_full 'Chemical communications (Cambridge, England)'
_journal_page_first 3252
_journal_page_last 3254
_journal_paper_doi 10.1039/b703835f
_journal_year 2007
_chemical_absolute_configuration ad
_chemical_formula_moiety 'C20 H22 Cl Cu N4 O3, Cl O4'
_chemical_formula_sum 'C20 H22 Cl2 Cu N4 O7'
_chemical_formula_weight 564.86
_chemical_name_common 'Compound 5'
_chemical_name_systematic
;
?
;
_space_group_IT_number 19
_symmetry_cell_setting orthorhombic
_symmetry_space_group_name_Hall 'P 2ac 2ab'
_symmetry_space_group_name_H-M 'P 21 21 21'
_atom_sites_solution_hydrogens geom
_atom_sites_solution_primary direct
_atom_sites_solution_secondary difmap
_audit_creation_method SHELXL-97
_cell_angle_alpha 90.00
_cell_angle_beta 90.00
_cell_angle_gamma 90.00
_cell_formula_units_Z 8
_cell_length_a 6.54460(10)
_cell_length_b 25.6151(5)
_cell_length_c 26.3379(6)
_cell_measurement_reflns_used 9637
_cell_measurement_temperature 90(2)
_cell_measurement_theta_max 31.5
_cell_measurement_theta_min 2.5
_cell_volume 4415.30(15)
_computing_cell_refinement 'SAINT (Bruker, 2005)'
_computing_data_collection 'Apex 2 (Bruker, 2005)'
_computing_data_reduction SAINT
_computing_molecular_graphics 'SHELXTL 5.1, XP (Sheldrick, 1994)'
_computing_publication_material SHELXL-97
_computing_structure_refinement 'SHELXL-97 (Sheldrick, 1997)'
_computing_structure_solution 'SHELXS-97 (Sheldrick, 1990)'
_diffrn_ambient_temperature 90(2)
_diffrn_detector_area_resol_mean '8.3 pixels/mm'
_diffrn_measured_fraction_theta_full 0.999
_diffrn_measured_fraction_theta_max 0.999
_diffrn_measurement_device_type 'Bruker Apex II'
_diffrn_measurement_method \w
_diffrn_radiation_monochromator graphite
_diffrn_radiation_source 'fine-focus sealed tube'
_diffrn_radiation_type MoK\a
_diffrn_radiation_wavelength 0.71073
_diffrn_reflns_av_R_equivalents 0.0327
_diffrn_reflns_av_sigmaI/netI 0.0214
_diffrn_reflns_limit_h_max 8
_diffrn_reflns_limit_h_min -8
_diffrn_reflns_limit_k_max 33
_diffrn_reflns_limit_k_min -33
_diffrn_reflns_limit_l_max 34
_diffrn_reflns_limit_l_min -34
_diffrn_reflns_number 58910
_diffrn_reflns_theta_full 27.48
_diffrn_reflns_theta_max 27.48
_diffrn_reflns_theta_min 1.74
_diffrn_standards_number 0
_exptl_absorpt_coefficient_mu 1.284
_exptl_absorpt_correction_T_max 0.9043
_exptl_absorpt_correction_T_min 0.5424
_exptl_absorpt_correction_type multi-scan
_exptl_absorpt_process_details 'SADABS 2.10 (Sheldrick, 2003)'
_exptl_crystal_colour blue-green
_exptl_crystal_density_diffrn 1.699
_exptl_crystal_density_method 'not measured'
_exptl_crystal_description needle
_exptl_crystal_F_000 2312
_exptl_crystal_size_max 0.54
_exptl_crystal_size_mid 0.10
_exptl_crystal_size_min 0.08
_refine_diff_density_max 1.055
_refine_diff_density_min -0.361
_refine_diff_density_rms 0.057
_refine_ls_abs_structure_details 'Flack H D (1983), Acta Cryst. A39, 876-881'
_refine_ls_abs_structure_Flack -0.002(5)
_refine_ls_extinction_method none
_refine_ls_goodness_of_fit_ref 1.010
_refine_ls_hydrogen_treatment mixed
_refine_ls_matrix_type full
_refine_ls_number_parameters 623
_refine_ls_number_reflns 10144
_refine_ls_number_restraints 2
_refine_ls_restrained_S_all 1.010
_refine_ls_R_factor_all 0.0258
_refine_ls_R_factor_gt 0.0241
_refine_ls_shift/su_max 0.003
_refine_ls_shift/su_mean 0.000
_refine_ls_structure_factor_coef Fsqd
_refine_ls_weighting_details 'calc w=1/[\s^2^(Fo^2^)+(0.0373P)^2^+2.3681P] where P=(Fo^2^+2Fc^2^)/3'
_refine_ls_weighting_scheme calc
_refine_ls_wR_factor_gt 0.0628
_refine_ls_wR_factor_ref 0.0640
_reflns_number_gt 9744
_reflns_number_total 10144
_reflns_threshold_expression I>2\s(I)
_cod_data_source_file b703835f.txt
_cod_data_source_block lb01
_cod_database_code 7102066

loop_
_symmetry_equiv_pos_as_xyz
'x, y, z'
'-x+1/2, -y, z+1/2'
'-x, y+1/2, -z+1/2'
'x+1/2, -y+1/2, -z'

loop_
_atom_site_label
_atom_site_type_symbol
_atom_site_fract_x
_atom_site_fract_y
_atom_site_fract_z
_atom_site_U_iso_or_equiv
_atom_site_adp_type
_atom_site_occupancy
_atom_site_symmetry_multiplicity
_atom_site_calc_flag
_atom_site_refinement_flags
Cu1 Cu 0.21306(3) 0.212926(9) 0.474525(8) 0.01017(5) Uani 1 1 d .
Cl1 Cl 0.27641(7) 0.283742(17) 0.524650(16) 0.01394(9) Uani 1 1 d .
O9 O 0.1312(3) 0.06603(6) 0.34645(6) 0.0230(3) Uani 1 1 d .
O10 O -0.1910(2) 0.09351(6) 0.35908(6) 0.0195(3) Uani 1 1 d .
O11 O 0.1212(2) 0.40727(6) 0.42929(5) 0.0149(3) Uani 1 1 d D
H11 H 0.096(4) 0.4327(8) 0.4460(9) 0.018 Uiso 1 1 d D
N1 N 0.2046(2) 0.16440(6) 0.53403(6) 0.0115(3) Uani 1 1 d .
N2 N 0.1924(2) 0.14377(6) 0.43406(6) 0.0105(3) Uani 1 1 d .
N3 N 0.2309(3) 0.25494(6) 0.41183(6) 0.0118(3) Uani 1 1 d .
N4 N 0.2154(3) 0.32503(6) 0.36362(6) 0.0117(3) Uani 1 1 d .
C1 C 0.2430(3) 0.17644(8) 0.58303(7) 0.0133(4) Uani 1 1 d .
H1A H 0.2860 0.2108 0.5912 0.016 Uiso 1 1 calc R
C2 C 0.2214(3) 0.14029(8) 0.62156(8) 0.0150(4) Uani 1 1 d .
H2A H 0.2473 0.1499 0.6558 0.018 Uiso 1 1 calc R
C3 C 0.1616(3) 0.08971(8) 0.60972(8) 0.0150(4) Uani 1 1 d .
H3A H 0.1465 0.0642 0.6357 0.018 Uiso 1 1 calc R
C4 C 0.1244(3) 0.07707(8) 0.55976(8) 0.0137(4) Uani 1 1 d .
H4A H 0.0857 0.0426 0.5507 0.016 Uiso 1 1 calc R
C5 C 0.1442(3) 0.11558(7) 0.52273(7) 0.0123(4) Uani 1 1 d .
C6 C 0.0869(3) 0.10615(7) 0.46823(8) 0.0129(4) Uani 1 1 d .
H6A H 0.1248 0.0701 0.4586 0.015 Uiso 1 1 calc R
H6B H -0.0628 0.1098 0.4642 0.015 Uiso 1 1 calc R
C7 C 0.4066(3) 0.12534(8) 0.42555(8) 0.0151(4) Uani 1 1 d .
H7A H 0.4041 0.0917 0.4079 0.023 Uiso 1 1 calc R
H7B H 0.4756 0.1213 0.4583 0.023 Uiso 1 1 calc R
H7C H 0.4803 0.1510 0.4049 0.023 Uiso 1 1 calc R
C8 C 0.1756(3) 0.18328(8) 0.34632(7) 0.0140(4) Uani 1 1 d .
H8A H 0.3135 0.1689 0.3398 0.017 Uiso 1 1 calc R
H8B H 0.0972 0.1813 0.3142 0.017 Uiso 1 1 calc R
C9 C 0.0692(3) 0.14998(7) 0.38649(8) 0.0110(4) Uani 1 1 d .
H9A H -0.0606 0.1681 0.3959 0.013 Uiso 1 1 calc R
C10 C 0.0112(3) 0.09794(7) 0.36231(7) 0.0131(4) Uani 1 1 d .
C11 C -0.2694(4) 0.04813(9) 0.33299(9) 0.0229(5) Uani 1 1 d .
H11A H -0.4181 0.0511 0.3297 0.034 Uiso 1 1 calc R
H11B H -0.2358 0.0167 0.3524 0.034 Uiso 1 1 calc R
H11C H -0.2076 0.0459 0.2992 0.034 Uiso 1 1 calc R
C12 C 0.1949(3) 0.23926(8) 0.36198(7) 0.0131(4) Uani 1 1 d .
C13 C 0.1826(3) 0.28228(8) 0.33216(7) 0.0147(4) Uani 1 1 d .
H13A H 0.1567 0.2831 0.2967 0.018 Uiso 1 1 calc R
C14 C 0.2433(3) 0.30642(8) 0.41102(8) 0.0127(4) Uani 1 1 d .
H14A H 0.2686 0.3275 0.4400 0.015 Uiso 1 1 calc R
C15 C 0.1764(3) 0.41928(8) 0.38094(8) 0.0143(4) Uani 1 1 d .
C16 C 0.1955(3) 0.47057(8) 0.36398(8) 0.0184(4) Uani 1 1 d .
H16A H 0.1614 0.4985 0.3861 0.022 Uiso 1 1 calc R
C17 C 0.2635(3) 0.48128(8) 0.31534(8) 0.0199(4) Uani 1 1 d .
H17A H 0.2760 0.5165 0.3044 0.024 Uiso 1 1 calc R
C18 C 0.3135(3) 0.44104(8) 0.28254(8) 0.0184(4) Uani 1 1 d .
H18A H 0.3594 0.4484 0.2491 0.022 Uiso 1 1 calc R
C19 C 0.2959(3) 0.38951(8) 0.29912(8) 0.0161(4) Uani 1 1 d .
H19A H 0.3321 0.3617 0.2770 0.019 Uiso 1 1 calc R
C20 C 0.2261(3) 0.37852(7) 0.34753(8) 0.0125(4) Uani 1 1 d .
Cl3 Cl 0.31525(8) 0.70718(2) 0.23655(2) 0.02053(11) Uani 1 1 d .
O1 O 0.3859(4) 0.65487(8) 0.24279(8) 0.0442(5) Uani 1 1 d .
O2 O 0.4509(3) 0.74232(7) 0.26367(7) 0.0310(4) Uani 1 1 d .
O3 O 0.3091(3) 0.72055(8) 0.18392(6) 0.0341(4) Uani 1 1 d .
O4 O 0.1144(3) 0.71272(9) 0.25888(7) 0.0373(5) Uani 1 1 d .
Cl4 Cl 0.13170(8) 0.518003(18) 0.513547(19) 0.01630(10) Uani 1 1 d .
O5 O -0.0231(2) 0.48867(6) 0.48540(6) 0.0221(3) Uani 1 1 d .
O6 O 0.3264(2) 0.49289(6) 0.50616(7) 0.0285(4) Uani 1 1 d .
O7 O 0.1371(3) 0.57053(6) 0.49490(6) 0.0243(3) Uani 1 1 d .
O8 O 0.0774(3) 0.51740(7) 0.56630(6) 0.0286(4) Uani 1 1 d .
Cu2 Cu 0.14189(4) 0.776745(8) 0.533130(8) 0.01016(5) Uani 1 1 d .
Cl2 Cl 0.05891(7) 0.718229(17) 0.470626(17) 0.01207(9) Uani 1 1 d .
O19 O 0.1211(3) 0.94018(7) 0.65143(6) 0.0298(4) Uani 1 1 d .
O20 O 0.4080(3) 0.89556(6) 0.66664(6) 0.0207(3) Uani 1 1 d .
O21 O 0.2629(2) 0.80009(5) 0.34067(5) 0.0154(3) Uani 1 1 d D
H21 H 0.304(4) 0.7855(9) 0.3162(7) 0.018 Uiso 1 1 d D
N11 N 0.1652(2) 0.72091(6) 0.58516(6) 0.0110(3) Uani 1 1 d .
N12 N 0.1450(3) 0.82529(6) 0.59751(6) 0.0111(3) Uani 1 1 d .
N13 N 0.1256(3) 0.83540(6) 0.48568(6) 0.0112(3) Uani 1 1 d .
N14 N 0.1714(3) 0.87781(6) 0.41374(6) 0.0109(3) Uani 1 1 d .
C21 C 0.1405(3) 0.66890(7) 0.57827(7) 0.0129(4) Uani 1 1 d .
H21A H 0.0954 0.6565 0.5462 0.015 Uiso 1 1 calc R
C22 C 0.1789(3) 0.63329(8) 0.61651(8) 0.0139(4) Uani 1 1 d .
H22A H 0.1594 0.5970 0.6108 0.017 Uiso 1 1 calc R
C23 C 0.2461(3) 0.65103(8) 0.66325(8) 0.0144(4) Uani 1 1 d .
H23A H 0.2747 0.6271 0.6899 0.017 Uiso 1 1 calc R
C24 C 0.2708(3) 0.70413(8) 0.67068(7) 0.0138(4) Uani 1 1 d .
H24A H 0.3154 0.7172 0.7026 0.017 Uiso 1 1 calc R
C25 C 0.2295(3) 0.73805(7) 0.63076(7) 0.0108(4) Uani 1 1 d .
C26 C 0.2658(3) 0.79556(7) 0.63576(7) 0.0124(4) Uani 1 1 d .
H26A H 0.2267 0.8071 0.6703 0.015 Uiso 1 1 calc R
H26B H 0.4130 0.8030 0.6310 0.015 Uiso 1 1 calc R
C27 C -0.0711(3) 0.82905(8) 0.61524(8) 0.0156(4) Uani 1 1 d .
H27A H -0.0770 0.8502 0.6462 0.023 Uiso 1 1 calc R
H27B H -0.1237 0.7940 0.6224 0.023 Uiso 1 1 calc R
H27C H -0.1546 0.8454 0.5888 0.023 Uiso 1 1 calc R
C28 C 0.1286(3) 0.91025(7) 0.54866(7) 0.0139(4) Uani 1 1 d .
H28A H -0.0172 0.9127 0.5584 0.017 Uiso 1 1 calc R
H28B H 0.1852 0.9461 0.5484 0.017 Uiso 1 1 calc R
C29 C 0.2417(3) 0.87815(7) 0.58869(7) 0.0122(4) Uani 1 1 d .
H29A H 0.3854 0.8727 0.5769 0.015 Uiso 1 1 calc R
C30 C 0.2471(3) 0.90909(8) 0.63865(8) 0.0165(4) Uani 1 1 d .
C31 C 0.4093(4) 0.91504(10) 0.71835(9) 0.0276(6) Uani 1 1 d .
H31A H 0.5261 0.9003 0.7367 0.041 Uiso 1 1 calc R
H31B H 0.2823 0.9048 0.7354 0.041 Uiso 1 1 calc R
H31C H 0.4203 0.9532 0.7179 0.041 Uiso 1 1 calc R
C32 C 0.1424(3) 0.88824(7) 0.49633(7) 0.0119(4) Uani 1 1 d .
C33 C 0.1430(3) 0.83073(7) 0.43570(7) 0.0122(4) Uani 1 1 d .
H33A H 0.1363 0.7986 0.4178 0.015 Uiso 1 1 calc R
C34 C 0.1699(3) 0.91447(7) 0.45243(7) 0.0127(4) Uani 1 1 d .
H34A H 0.1854 0.9512 0.4487 0.015 Uiso 1 1 calc R
C35 C 0.2286(3) 0.84974(8) 0.32495(8) 0.0131(4) Uani 1 1 d .
C36 C 0.2310(3) 0.86288(8) 0.27326(8) 0.0157(4) Uani 1 1 d .
H36A H 0.2565 0.8365 0.2487 0.019 Uiso 1 1 calc R
C37 C 0.1967(3) 0.91355(9) 0.25751(8) 0.0187(4) Uani 1 1 d .
H37A H 0.1965 0.9217 0.2223 0.022 Uiso 1 1 calc R
C38 C 0.1627(4) 0.95248(8) 0.29303(8) 0.0204(4) Uani 1 1 d .
H38A H 0.1441 0.9876 0.2824 0.024 Uiso 1 1 calc R
C39 C 0.1561(4) 0.93988(8) 0.34429(8) 0.0172(4) Uani 1 1 d .
H39A H 0.1294 0.9665 0.3685 0.021 Uiso 1 1 calc R
C40 C 0.1879(3) 0.88905(8) 0.36064(7) 0.0124(4) Uani 1 1 d .

loop_
_atom_site_aniso_label
_atom_site_aniso_U_11
_atom_site_aniso_U_22
_atom_site_aniso_U_33
_atom_site_aniso_U_23
_atom_site_aniso_U_13
_atom_site_aniso_U_12
Cu1 0.01215(11) 0.00965(10) 0.00869(10) -0.00106(8) -0.00047(8) -0.00036(8)
Cl1 0.0184(2) 0.0127(2) 0.0108(2) -0.00235(17) -0.00098(17) -0.00201(17)
O9 0.0207(8) 0.0180(7) 0.0302(9) -0.0105(6) -0.0022(7) 0.0027(7)
O10 0.0155(8) 0.0200(8) 0.0230(7) -0.0087(6) 0.0001(6) -0.0045(6)
O11 0.0175(7) 0.0122(7) 0.0148(7) -0.0028(5) 0.0016(6) 0.0008(6)
N1 0.0100(7) 0.0119(7) 0.0126(8) -0.0015(6) -0.0009(6) 0.0011(6)
N2 0.0095(8) 0.0106(7) 0.0113(8) -0.0010(6) 0.0001(6) -0.0003(6)
N3 0.0108(8) 0.0129(8) 0.0118(8) -0.0021(6) -0.0012(6) 0.0000(6)
N4 0.0114(8) 0.0123(8) 0.0113(7) -0.0005(6) -0.0010(6) -0.0011(6)
C1 0.0103(9) 0.0159(9) 0.0137(9) -0.0013(7) -0.0003(7) 0.0008(7)
C2 0.0136(9) 0.0207(10) 0.0107(9) -0.0019(8) 0.0002(8) 0.0011(8)
C3 0.0108(9) 0.0183(10) 0.0160(9) 0.0042(8) 0.0023(8) 0.0024(8)
C4 0.0097(9) 0.0134(9) 0.0179(10) 0.0011(7) 0.0001(8) 0.0005(8)
C5 0.0075(8) 0.0155(9) 0.0140(9) 0.0000(7) 0.0007(8) 0.0014(7)
C6 0.0149(9) 0.0112(9) 0.0127(9) -0.0007(7) -0.0002(7) -0.0021(7)
C7 0.0120(10) 0.0176(10) 0.0158(10) -0.0023(8) 0.0007(7) 0.0019(8)
C8 0.0180(10) 0.0129(9) 0.0111(9) -0.0008(7) 0.0015(8) 0.0002(8)
C9 0.0117(8) 0.0112(9) 0.0102(9) -0.0027(7) -0.0010(7) 0.0009(7)
C10 0.0181(10) 0.0117(9) 0.0095(8) 0.0000(7) -0.0004(8) -0.0020(8)
C11 0.0218(11) 0.0233(11) 0.0236(11) -0.0090(9) 0.0009(9) -0.0101(9)
C12 0.0117(9) 0.0146(9) 0.0130(9) -0.0011(7) 0.0007(7) -0.0004(7)
C13 0.0186(10) 0.0140(9) 0.0114(8) -0.0031(7) -0.0003(7) -0.0005(8)
C14 0.0121(9) 0.0144(9) 0.0118(9) -0.0001(7) 0.0007(7) -0.0005(7)
C15 0.0104(9) 0.0155(9) 0.0169(9) 0.0000(7) -0.0011(8) -0.0010(7)
C16 0.0173(10) 0.0141(10) 0.0238(11) -0.0029(8) -0.0035(9) -0.0012(8)
C17 0.0194(11) 0.0146(9) 0.0255(11) 0.0067(8) -0.0065(9) -0.0034(8)
C18 0.0193(11) 0.0211(10) 0.0149(10) 0.0058(8) -0.0030(8) -0.0049(8)
C19 0.0155(10) 0.0179(10) 0.0150(9) 0.0009(8) -0.0013(8) -0.0018(8)
C20 0.0104(9) 0.0116(9) 0.0157(9) 0.0025(7) -0.0030(8) -0.0009(7)
Cl3 0.0217(3) 0.0233(2) 0.0166(2) -0.00677(19) -0.00212(19) 0.0009(2)
O1 0.0627(15) 0.0243(10) 0.0457(12) -0.0076(8) 0.0053(11) 0.0092(10)
O2 0.0291(9) 0.0344(10) 0.0294(9) -0.0082(8) -0.0094(8) -0.0061(8)
O3 0.0287(9) 0.0552(12) 0.0183(8) -0.0007(8) -0.0021(7) -0.0065(9)
O4 0.0270(9) 0.0601(13) 0.0249(9) -0.0074(9) 0.0054(7) 0.0038(10)
Cl4 0.0159(2) 0.0135(2) 0.0195(2) -0.00512(18) -0.0011(2) 0.00212(19)
O5 0.0178(7) 0.0208(8) 0.0279(8) -0.0101(6) -0.0043(7) -0.0004(6)
O6 0.0165(8) 0.0234(8) 0.0457(11) -0.0107(8) -0.0052(8) 0.0085(7)
O7 0.0233(8) 0.0158(7) 0.0337(9) 0.0013(6) 0.0059(8) 0.0000(7)
O8 0.0421(11) 0.0266(9) 0.0170(8) -0.0033(7) -0.0022(7) 0.0042(8)
Cu2 0.01300(11) 0.00917(10) 0.00831(10) -0.00050(8) -0.00047(9) -0.00041(9)
Cl2 0.0147(2) 0.0113(2) 0.01026(19) -0.00158(18) -0.00117(16) -0.00059(16)
O19 0.0328(10) 0.0319(9) 0.0248(9) -0.0150(7) -0.0043(8) 0.0109(8)
O20 0.0284(9) 0.0179(8) 0.0156(8) -0.0060(6) -0.0079(6) -0.0001(6)
O21 0.0236(8) 0.0121(7) 0.0105(6) -0.0009(5) 0.0015(6) 0.0035(6)
N11 0.0108(7) 0.0122(8) 0.0098(7) -0.0005(6) 0.0018(6) -0.0009(6)
N12 0.0117(8) 0.0108(7) 0.0108(7) 0.0004(6) 0.0001(7) -0.0003(7)
N13 0.0116(8) 0.0108(7) 0.0111(7) 0.0005(6) -0.0005(7) 0.0002(6)
N14 0.0103(8) 0.0116(7) 0.0109(7) 0.0010(6) -0.0002(6) -0.0001(6)
C21 0.0114(9) 0.0146(9) 0.0126(9) -0.0016(7) 0.0014(8) -0.0013(8)
C22 0.0136(10) 0.0124(9) 0.0157(9) 0.0012(7) 0.0022(8) 0.0000(7)
C23 0.0129(9) 0.0159(9) 0.0145(9) 0.0035(7) 0.0026(8) 0.0011(8)
C24 0.0139(9) 0.0174(9) 0.0101(9) -0.0011(7) 0.0003(7) 0.0012(8)
C25 0.0092(9) 0.0133(9) 0.0101(9) -0.0009(7) 0.0017(7) -0.0007(7)
C26 0.0145(9) 0.0128(9) 0.0100(8) -0.0015(7) -0.0034(7) -0.0001(8)
C27 0.0123(9) 0.0191(10) 0.0154(10) -0.0034(8) 0.0016(7) 0.0004(7)
C28 0.0187(10) 0.0112(9) 0.0116(9) -0.0011(7) -0.0009(8) 0.0015(8)
C29 0.0143(9) 0.0103(9) 0.0119(9) -0.0018(7) 0.0002(7) -0.0011(7)
C30 0.0207(11) 0.0145(9) 0.0144(9) -0.0031(8) 0.0009(8) -0.0021(8)
C31 0.0443(16) 0.0261(12) 0.0125(10) -0.0060(9) -0.0064(10) -0.0050(11)
C32 0.0120(8) 0.0120(9) 0.0116(9) -0.0008(7) -0.0021(8) 0.0009(8)
C33 0.0132(9) 0.0117(9) 0.0117(8) -0.0004(7) -0.0013(8) -0.0001(8)
C34 0.0153(10) 0.0104(8) 0.0125(9) -0.0001(7) -0.0017(7) 0.0006(7)
C35 0.0118(9) 0.0132(9) 0.0142(9) 0.0016(7) -0.0014(8) -0.0001(7)
C36 0.0156(9) 0.0190(10) 0.0123(9) -0.0016(8) 0.0019(8) 0.0007(8)
C37 0.0218(11) 0.0237(11) 0.0105(9) 0.0051(8) 0.0014(8) 0.0007(9)
C38 0.0304(12) 0.0134(9) 0.0173(10) 0.0048(8) -0.0003(9) 0.0022(9)
C39 0.0228(11) 0.0139(9) 0.0148(9) -0.0002(7) 0.0005(9) 0.0019(9)
C40 0.0121(9) 0.0150(9) 0.0103(8) 0.0019(7) -0.0010(7) -0.0007(7)

loop_
_atom_type_symbol
_atom_type_description
_atom_type_scat_dispersion_real
_atom_type_scat_dispersion_imag
_atom_type_scat_source
C C 0.0033 0.0016 'International Tables Vol C Tables 4.2.6.8 and 6.1.1.4'
H H 0.0000 0.0000 'International Tables Vol C Tables 4.2.6.8 and 6.1.1.4'
N N 0.0061 0.0033 'International Tables Vol C Tables 4.2.6.8 and 6.1.1.4'
O O 0.0106 0.0060 'International Tables Vol C Tables 4.2.6.8 and 6.1.1.4'
Cl Cl 0.1484 0.1585 'International Tables Vol C Tables 4.2.6.8 and 6.1.1.4'
Cu Cu 0.3201 1.2651 'International Tables Vol C Tables 4.2.6.8 and 6.1.1.4'

loop_
_geom_angle_atom_site_label_1
_geom_angle_atom_site_label_2
_geom_angle_atom_site_label_3
_geom_angle
_geom_angle_site_symmetry_3
N3 Cu1 N1 174.38(7) .
N3 Cu1 N2 92.27(7) .
N1 Cu1 N2 82.53(6) .
N3 Cu1 Cl1 92.28(5) .
N1 Cu1 Cl1 92.62(5) .
N2 Cu1 Cl1 171.63(5) .
N3 Cu1 Cl1 92.83(5) 4_456
N1 Cu1 Cl1 89.14(5) 4_456
N2 Cu1 Cl1 87.96(5) 4_456
Cl1 Cu1 Cl1 98.829(15) 4_456
Cu1 Cl1 Cu1 102.108(17) 4_556
C10 O10 C11 116.88(17) .
C15 O11 H11 112.7(19) .
C5 N1 C1 118.58(17) .
C5 N1 Cu1 114.35(13) .
C1 N1 Cu1 126.98(13) .
C6 N2 C7 108.72(15) .
C6 N2 C9 108.93(15) .
C7 N2 C9 114.36(15) .
C6 N2 Cu1 105.84(11) .
C7 N2 Cu1 106.62(12) .
C9 N2 Cu1 111.99(12) .
C14 N3 C12 106.44(17) .
C14 N3 Cu1 124.13(14) .
C12 N3 Cu1 128.39(13) .
C14 N4 C13 107.11(16) .
C14 N4 C20 127.14(17) .
C13 N4 C20 125.70(16) .
N1 C1 C2 122.02(19) .
N1 C1 H1A 119.0 .
C2 C1 H1A 119.0 .
C1 C2 C3 119.30(19) .
C1 C2 H2A 120.4 .
C3 C2 H2A 120.4 .
C4 C3 C2 118.93(19) .
C4 C3 H3A 120.5 .
C2 C3 H3A 120.5 .
C3 C4 C5 119.08(19) .
C3 C4 H4A 120.5 .
C5 C4 H4A 120.5 .
N1 C5 C4 122.06(18) .
N1 C5 C6 115.73(16) .
C4 C5 C6 122.10(17) .
N2 C6 C5 110.95(15) .
N2 C6 H6A 109.5 .
C5 C6 H6A 109.5 .
N2 C6 H6B 109.5 .
C5 C6 H6B 109.5 .
H6A C6 H6B 108.0 .
N2 C7 H7A 109.5 .
N2 C7 H7B 109.5 .
H7A C7 H7B 109.5 .
N2 C7 H7C 109.5 .
H7A C7 H7C 109.5 .
H7B C7 H7C 109.5 .
C12 C8 C9 112.49(16) .
C12 C8 H8A 109.1 .
C9 C8 H8A 109.1 .
C12 C8 H8B 109.1 .
C9 C8 H8B 109.1 .
H8A C8 H8B 107.8 .
N2 C9 C10 112.96(16) .
N2 C9 C8 113.15(16) .
C10 C9 C8 108.20(16) .
N2 C9 H9A 107.4 .
C10 C9 H9A 107.4 .
C8 C9 H9A 107.4 .
O9 C10 O10 124.51(19) .
O9 C10 C9 125.1(2) .
O10 C10 C9 110.38(17) .
O10 C11 H11A 109.5 .
O10 C11 H11B 109.5 .
H11A C11 H11B 109.5 .
O10 C11 H11C 109.5 .
H11A C11 H11C 109.5 .
H11B C11 H11C 109.5 .
C13 C12 N3 108.76(17) .
C13 C12 C8 127.86(18) .
N3 C12 C8 123.38(17) .
C12 C13 N4 106.62(16) .
C12 C13 H13A 126.7 .
N4 C13 H13A 126.7 .
N3 C14 N4 111.06(18) .
N3 C14 H14A 124.5 .
N4 C14 H14A 124.5 .
O11 C15 C16 122.53(18) .
O11 C15 C20 118.72(17) .
C16 C15 C20 118.67(19) .
C17 C16 C15 120.8(2) .
C17 C16 H16A 119.6 .
C15 C16 H16A 119.6 .
C18 C17 C16 120.42(19) .
C18 C17 H17A 119.8 .
C16 C17 H17A 119.8 .
C17 C18 C19 119.31(19) .
C17 C18 H18A 120.3 .
C19 C18 H18A 120.3 .
C20 C19 C18 120.6(2) .
C20 C19 H19A 119.7 .
C18 C19 H19A 119.7 .
C19 C20 C15 120.19(18) .
C19 C20 N4 118.83(18) .
C15 C20 N4 120.91(18) .
O1 Cl3 O3 110.23(12) .
O1 Cl3 O4 109.86(14) .
O3 Cl3 O4 110.20(11) .
O1 Cl3 O2 109.10(13) .
O3 Cl3 O2 110.24(12) .
O4 Cl3 O2 107.14(11) .
O7 Cl4 O8 110.38(10) .
O7 Cl4 O6 110.57(11) .
O8 Cl4 O6 110.21(11) .
O7 Cl4 O5 109.00(10) .
O8 Cl4 O5 108.27(11) .
O6 Cl4 O5 108.35(9) .
N13 Cu2 N11 175.79(7) .
N13 Cu2 N12 93.52(6) .
N11 Cu2 N12 82.46(6) .
N13 Cu2 Cl2 91.75(5) .
N11 Cu2 Cl2 92.46(5) .
N12 Cu2 Cl2 165.54(5) .
N13 Cu2 Cl2 89.73(5) 4_566
N11 Cu2 Cl2 88.98(5) 4_566
N12 Cu2 Cl2 89.52(5) 4_566
Cl2 Cu2 Cl2 103.968(15) 4_566
Cu2 Cl2 Cu2 103.401(17) 4_466
C30 O20 C31 115.77(18) .
C35 O21 H21 104.6(18) .
C25 N11 C21 118.54(16) .
C25 N11 Cu2 113.87(12) .
C21 N11 Cu2 127.34(13) .
C26 N12 C27 108.91(15) .
C26 N12 C29 109.83(15) .
C27 N12 C29 112.77(16) .
C26 N12 Cu2 104.36(11) .
C27 N12 Cu2 106.33(12) .
C29 N12 Cu2 114.18(11) .
C33 N13 C32 106.39(16) .
C33 N13 Cu2 124.03(13) .
C32 N13 Cu2 128.00(13) .
C33 N14 C34 106.82(16) .
C33 N14 C40 127.47(16) .
C34 N14 C40 125.62(16) .
N11 C21 C22 122.00(18) .
N11 C21 H21A 119.0 .
C22 C21 H21A 119.0 .
C21 C22 C23 119.30(18) .
C21 C22 H22A 120.3 .
C23 C22 H22A 120.3 .
C22 C23 C24 119.06(18) .
C22 C23 H23A 120.5 .
C24 C23 H23A 120.5 .
C23 C24 C25 118.98(18) .
C23 C24 H24A 120.5 .
C25 C24 H24A 120.5 .
N11 C25 C24 122.11(17) .
N11 C25 C26 116.66(16) .
C24 C25 C26 121.15(17) .
N11 C25 Cu2 40.20(9) .
C24 C25 Cu2 161.87(14) .
C26 C25 Cu2 76.49(10) .
N12 C26 C25 111.06(15) .
N12 C26 H26A 109.4 .
C25 C26 H26A 109.4 .
N12 C26 H26B 109.4 .
C25 C26 H26B 109.4 .
H26A C26 H26B 108.0 .
N12 C27 H27A 109.5 .
N12 C27 H27B 109.5 .
H27A C27 H27B 109.5 .
N12 C27 H27C 109.5 .
H27A C27 H27C 109.5 .
H27B C27 H27C 109.5 .
C32 C28 C29 113.87(16) .
C32 C28 H28A 108.8 .
C29 C28 H28A 108.8 .
C32 C28 H28B 108.8 .
C29 C28 H28B 108.8 .
H28A C28 H28B 107.7 .
N12 C29 C28 112.62(16) .
N12 C29 C30 109.86(15) .
C28 C29 C30 108.92(16) .
N12 C29 H29A 108.4 .
C28 C29 H29A 108.4 .
C30 C29 H29A 108.4 .
O19 C30 O20 124.3(2) .
O19 C30 C29 124.7(2) .
O20 C30 C29 110.98(18) .
O20 C31 H31A 109.5 .
O20 C31 H31B 109.5 .
H31A C31 H31B 109.5 .
O20 C31 H31C 109.5 .
H31A C31 H31C 109.5 .
H31B C31 H31C 109.5 .
C34 C32 N13 108.85(16) .
C34 C32 C28 127.71(17) .
N13 C32 C28 123.43(16) .
N13 C33 N14 110.87(17) .
N13 C33 H33A 124.6 .
N14 C33 H33A 124.6 .
C32 C34 N14 107.07(16) .
C32 C34 H34A 126.5 .
N14 C34 H34A 126.5 .
O21 C35 C36 121.31(18) .
O21 C35 C40 119.99(17) .
C36 C35 C40 118.70(18) .
C37 C36 C35 121.03(19) .
C37 C36 H36A 119.5 .
C35 C36 H36A 119.5 .
C36 C37 C38 119.97(19) .
C36 C37 H37A 120.0 .
C38 C37 H37A 120.0 .
C37 C38 C39 119.62(19) .
C37 C38 H38A 120.2 .
C39 C38 H38A 120.2 .
C40 C39 C38 121.02(19) .
C40 C39 H39A 119.5 .
C38 C39 H39A 119.5 .
C39 C40 C35 119.61(18) .
C39 C40 N14 118.72(17) .
C35 C40 N14 121.63(17) .

loop_
_geom_bond_atom_site_label_1
_geom_bond_atom_site_label_2
_geom_bond_distance
_geom_bond_site_symmetry_2
Cu1 N3 1.9745(17) .
Cu1 N1 2.0010(16) .
Cu1 N2 2.0716(16) .
Cu1 Cl1 2.2815(5) .
Cu1 Cl1 2.8591(5) 4_456
Cl1 Cu1 2.8591(5) 4_556
O9 C10 1.208(3) .
O10 C10 1.331(3) .
O10 C11 1.444(2) .
O11 C15 1.359(2) .
O11 H11 0.805(16) .
N1 C5 1.345(2) .
N1 C1 1.350(2) .
N2 C6 1.488(2) .
N2 C7 1.496(2) .
N2 C9 1.499(2) .
N3 C14 1.321(3) .
N3 C12 1.393(2) .
N4 C14 1.349(3) .
N4 C13 1.390(2) .
N4 C20 1.436(2) .
C1 C2 1.381(3) .
C1 H1A 0.9500 .
C2 C3 1.389(3) .
C2 H2A 0.9500 .
C3 C4 1.377(3) .
C3 H3A 0.9500 .
C4 C5 1.393(3) .
C4 H4A 0.9500 .
C5 C6 1.503(3) .
C6 H6A 0.9900 .
C6 H6B 0.9900 .
C7 H7A 0.9800 .
C7 H7B 0.9800 .
C7 H7C 0.9800 .
C8 C12 1.497(3) .
C8 C9 1.527(3) .
C8 H8A 0.9900 .
C8 H8B 0.9900 .
C9 C10 1.525(3) .
C9 H9A 1.0000 .
C11 H11A 0.9800 .
C11 H11B 0.9800 .
C11 H11C 0.9800 .
C12 C13 1.356(3) .
C13 H13A 0.9500 .
C14 H14A 0.9500 .
C15 C16 1.393(3) .
C15 C20 1.404(3) .
C16 C17 1.384(3) .
C16 H16A 0.9500 .
C17 C18 1.384(3) .
C17 H17A 0.9500 .
C18 C19 1.395(3) .
C18 H18A 0.9500 .
C19 C20 1.383(3) .
C19 H19A 0.9500 .
Cl3 O1 1.427(2) .
Cl3 O3 1.4283(17) .
Cl3 O4 1.4473(19) .
Cl3 O2 1.4518(17) .
Cl4 O7 1.4327(16) .
Cl4 O8 1.4343(17) .
Cl4 O6 1.4406(16) .
Cl4 O5 1.4631(16) .
Cu2 N13 1.9573(16) .
Cu2 N11 1.9867(16) .
Cu2 N12 2.1029(16) .
Cu2 Cl2 2.2916(5) .
Cu2 Cl2 2.7340(5) 4_566
Cl2 Cu2 2.7340(5) 4_466
O19 C30 1.195(3) .
O20 C30 1.332(3) .
O20 C31 1.450(3) .
O21 C35 1.356(2) .
O21 H21 0.791(16) .
N11 C25 1.346(2) .
N11 C21 1.354(2) .
N12 C26 1.490(2) .
N12 C27 1.493(3) .
N12 C29 1.512(2) .
N13 C33 1.326(2) .
N13 C32 1.387(2) .
N14 C33 1.350(2) .
N14 C34 1.386(2) .
N14 C40 1.432(2) .
C21 C22 1.382(3) .
C21 H21A 0.9500 .
C22 C23 1.384(3) .
C22 H22A 0.9500 .
C23 C24 1.384(3) .
C23 H23A 0.9500 .
C24 C25 1.391(3) .
C24 H24A 0.9500 .
C25 C26 1.498(3) .
C26 H26A 0.9900 .
C26 H26B 0.9900 .
C27 H27A 0.9800 .
C27 H27B 0.9800 .
C27 H27C 0.9800 .
C28 C32 1.492(3) .
C28 C29 1.528(3) .
C28 H28A 0.9900 .
C28 H28B 0.9900 .
C29 C30 1.536(3) .
C29 H29A 1.0000 .
C31 H31A 0.9800 .
C31 H31B 0.9800 .
C31 H31C 0.9800 .
C32 C34 1.349(3) .
C33 H33A 0.9500 .
C34 H34A 0.9500 .
C35 C36 1.402(3) .
C35 C40 1.403(3) .
C36 C37 1.381(3) .
C36 H36A 0.9500 .
C37 C38 1.385(3) .
C37 H37A 0.9500 .
C38 C39 1.389(3) .
C38 H38A 0.9500 .
C39 C40 1.387(3) .
C39 H39A 0.9500 .

loop_
_geom_hbond_atom_site_label_D
_geom_hbond_atom_site_label_H
_geom_hbond_atom_site_label_A
_geom_hbond_distance_DH
_geom_hbond_distance_HA
_geom_hbond_distance_DA
_geom_hbond_angle_DHA
O11 H11 O5 0.805(16) 1.932(17) 2.725(2) 168(3)
O21 H21 O2 0.791(16) 2.016(17) 2.796(2) 168(3)
